data_2020230
loop_
_publ_author_name
'Effenberger, H.'

_publ_section_title
;
 Structure of hexagonal copper(I) ferrite
;
_journal_name_full 'Acta Crystallographica C (39,1983-)'
_journal_page_first 2644
_journal_page_last 2646
_journal_volume 47
_journal_year 1991
_chemical_formula_sum 'Cu Fe O2'
_chemical_name_systematic 'Cu (Fe O2)'
_space_group_IT_number 194
_symmetry_space_group_name_Hall '-P 6c 2c'
_symmetry_space_group_name_H-M 'P 63/m m c'
_cell_angle_alpha 90
_cell_angle_beta 90
_cell_angle_gamma 120
_cell_formula_units_Z 2
_cell_length_a 3.035
_cell_length_b 3.035
_cell_length_c 11.449
_cell_volume 91.330
_citation_journal_id_ASTM ACSCEE
_cod_data_source_file Effenberger_ACSCEE_1991_1598.cif
_cod_data_source_block Cu1Fe1O2
_cod_original_cell_volume 91.33045
_cod_original_formula_sum 'Cu1 Fe1 O2'
_cod_database_code 2020230

loop_
_symmetry_equiv_pos_as_xyz
x,y,z
x-y,x,z+1/2
-y,x-y,z
-x,-y,z+1/2
-x+y,-x,z
y,-x+y,z+1/2
-y,-x,-z+1/2
x-y,-y,-z
x,x-y,-z+1/2
y,x,-z
-x+y,y,-z+1/2
-x,-x+y,-z
-x,-y,-z
-x+y,-x,-z-1/2
y,-x+y,-z
x,y,-z-1/2
x-y,x,-z
-y,x-y,-z-1/2
y,x,z-1/2
-x+y,y,z
-x,-x+y,z-1/2
-y,-x,z
x-y,-y,z-1/2
x,x-y,z

loop_
_atom_site_label
_atom_site_type_symbol
_atom_site_fract_x
_atom_site_fract_y
_atom_site_fract_z
_atom_site_occupancy
_atom_site_U_iso_or_equiv
O1 O-2 0.3333 0.6667 0.0892 1 0.0
Cu1 Cu+1 0.3333 0.6667 0.25 1 0.0
Fe1 Fe+3 0 0 0 1 0.0
